data_4350196
loop_
_publ_author_name
'Lakshminarayanan, P. S.'
'Suresh, Eringathodi'
'Ghosh, Pradyut'

_publ_section_title
;
 Synthesis and characterization of a tripodal amide ligand and its binding
 with anions of different dimensionality.
;
_journal_issue 11
_journal_name_full 'Inorganic chemistry'
_journal_page_first 4372
_journal_page_last 4380
_journal_paper_doi 10.1021/ic052159o
_journal_volume 45
_journal_year 2006
_chemical_formula_sum 'C27 H29 F3 N7 O9.5 Si0.5'
_chemical_formula_weight 674.62
_space_group_IT_number 15
_space_group_name_Hall '-C 2yc'
_space_group_name_H-M_alt 'C 1 2/c 1'
_symmetry_cell_setting monoclinic
_symmetry_space_group_name_H-M 'C 1 2/c 1'
_atom_sites_solution_hydrogens geom
_atom_sites_solution_primary direct
_atom_sites_solution_secondary difmap
_audit_creation_method SHELXL-97
_cell_angle_alpha 90.00
_cell_angle_beta 93.1220(10)
_cell_angle_gamma 90.00
_cell_formula_units_Z 8
_cell_length_a 32.360(2)
_cell_length_b 11.8115(8)
_cell_length_c 15.2928(10)
_cell_measurement_temperature 100(2)
_cell_volume 5836.5(7)
_computing_cell_refinement 'BRUKER SMART'
_computing_data_collection 'BRUKER SMART'
_computing_data_reduction 'BRUKER SAINT'
_computing_molecular_graphics 'ORTEP, PLATON'
_computing_structure_refinement 'SHELXL-97 (Sheldrick, 1997)'
_computing_structure_solution 'SHELXS-97 (Sheldrick, 1990)'
_diffrn_ambient_temperature 273(2)
_diffrn_measured_fraction_theta_full 0.446
_diffrn_measured_fraction_theta_max 0.446
_diffrn_measurement_device_type 'BRUKER SMART APEX CCD DIFFRACTOMETER'
_diffrn_measurement_method 'OMEGA-PHI SCAN'
_diffrn_radiation_monochromator graphite
_diffrn_radiation_source 'fine-focus sealed tube'
_diffrn_radiation_type MoK\a
_diffrn_radiation_wavelength 0.71073
_diffrn_reflns_av_R_equivalents 0.0342
_diffrn_reflns_av_sigmaI/netI 0.0480
_diffrn_reflns_limit_h_max 35
_diffrn_reflns_limit_h_min -41
_diffrn_reflns_limit_k_max 15
_diffrn_reflns_limit_k_min -11
_diffrn_reflns_limit_l_max 20
_diffrn_reflns_limit_l_min -20
_diffrn_reflns_number 16965
_diffrn_reflns_theta_full 28.28
_diffrn_reflns_theta_max 28.28
_diffrn_reflns_theta_min 1.26
_exptl_absorpt_coefficient_mu 0.149
_exptl_crystal_colour colourless
_exptl_crystal_density_diffrn 1.535
_exptl_crystal_density_method 'not measured'
_exptl_crystal_description Diamond
_exptl_crystal_F_000 2800
_exptl_crystal_size_max 0.26
_exptl_crystal_size_mid 0.14
_exptl_crystal_size_min 0.12
_refine_diff_density_max 0.401
_refine_diff_density_min -0.440
_refine_diff_density_rms 0.083
_refine_ls_extinction_method none
_refine_ls_goodness_of_fit_ref 1.075
_refine_ls_hydrogen_treatment mixed
_refine_ls_matrix_type full
_refine_ls_number_parameters 445
_refine_ls_number_reflns 6784
_refine_ls_number_restraints 0
_refine_ls_restrained_S_all 1.075
_refine_ls_R_factor_all 0.0681
_refine_ls_R_factor_gt 0.0499
_refine_ls_shift/su_max 0.001
_refine_ls_shift/su_mean 0.000
_refine_ls_structure_factor_coef Fsqd
_refine_ls_weighting_details 'w=1/[\s^2^(Fo^2^)+(0.0677P)^2^+1.8915P] where P=(Fo^2^+2Fc^2^)/3'
_refine_ls_weighting_scheme calc
_refine_ls_wR_factor_gt 0.1177
_refine_ls_wR_factor_ref 0.1324
_reflns_number_gt 5287
_reflns_number_total 6784
_reflns_threshold_expression >2sigma(I)
_cod_data_source_file ic052159osi20051220_025121.cif
_cod_data_source_block plaxhfm
_cod_depositor_comments
;
The following automatic conversions were performed:

data item '_symmetry_cell_setting' value 'Monoclinic' was changed to
'monoclinic' in accordance with the
/home/saulius/struct/COD-crude-data/automatic-downloads/DataCite-retrospective/ACS/depositions/lib/dictionaries/cif_core.dic
dictionary named 'cif_core.dic' version 2.4.2 last updated on
2011-04-26.

data item '_refine_ls_weighting_scheme' value 'calc
w=1/[\s^2^(Fo^2^)+(0.0677P)^2^+1.8915P] where P=(Fo^2^+2Fc^2^)/3' was
changed to 'calc'. A new data item '_refine_ls_weighting_details' was
created with the value set to
'w=1/[\s^2^(Fo^2^)+(0.0677P)^2^+1.8915P] where P=(Fo^2^+2Fc^2^)/3'.

Automatic conversion script
Id: cif_fix_values 6909 2019-04-08 15:41:33Z antanas 
;
_cod_original_sg_symbol_H-M C2/c
_cod_original_formula_sum 'C27 H29 F3 N7 O9.50 Si0.50'
_cod_database_code 4350196

loop_
_symmetry_equiv_pos_as_xyz
'x, y, z'
'-x, y, -z+1/2'
'x+1/2, y+1/2, z'
'-x+1/2, y+1/2, -z+1/2'
'-x, -y, -z'
'x, -y, z-1/2'
'-x+1/2, -y+1/2, -z'
'x+1/2, -y+1/2, z-1/2'

loop_
_atom_site_label
_atom_site_type_symbol
_atom_site_fract_x
_atom_site_fract_y
_atom_site_fract_z
_atom_site_U_iso_or_equiv
_atom_site_adp_type
_atom_site_occupancy
_atom_site_calc_flag
_atom_site_refinement_flags
O7 O 0.69599(4) 0.03871(11) 0.21985(9) 0.0189(3) Uani 1 d .
O1 O 0.59666(4) 0.13290(11) 0.06540(8) 0.0190(3) Uani 1 d .
O4 O 0.66153(4) 0.19722(11) -0.07220(8) 0.0197(3) Uani 1 d .
N1 N 0.62145(5) -0.09052(13) 0.05405(10) 0.0137(3) Uani 1 d .
N5 N 0.67328(5) 0.57561(14) 0.09132(12) 0.0241(4) Uani 1 d .
N6 N 0.62911(5) -0.00881(13) 0.23879(10) 0.0158(3) Uani 1 d .
O5 O 0.64725(5) 0.59077(11) 0.03109(10) 0.0288(3) Uani 1 d .
N7 N 0.71058(6) 0.42016(16) 0.37380(12) 0.0297(4) Uani 1 d .
N4 N 0.69242(5) 0.07254(13) 0.02360(11) 0.0162(3) Uani 1 d .
N2 N 0.55054(5) 0.07058(14) -0.04007(11) 0.0199(4) Uani 1 d .
O9 O 0.70836(5) 0.52354(13) 0.37318(11) 0.0392(4) Uani 1 d .
O2 O 0.57094(6) 0.53980(13) 0.13962(10) 0.0390(4) Uani 1 d .
C14 C 0.67862(6) 0.37669(15) 0.04700(12) 0.0169(4) Uani 1 d .
H14 H 0.6556 0.3869 0.0086 0.020 Uiso 1 calc R
C11 C 0.68274(6) -0.02771(15) -0.02744(12) 0.0176(4) Uani 1 d .
H11A H 0.7078 -0.0561 -0.0518 0.021 Uiso 1 calc R
H11B H 0.6633 -0.0083 -0.0757 0.021 Uiso 1 calc R
C21 C 0.66080(6) 0.06495(15) 0.23920(11) 0.0152(4) Uani 1 d .
N3 N 0.55755(6) 0.55961(14) 0.06483(12) 0.0267(4) Uani 1 d .
C2 C 0.55005(6) -0.04679(16) -0.01121(13) 0.0198(4) Uani 1 d .
H2A H 0.5280 -0.0863 -0.0441 0.024 Uiso 1 calc R
H2B H 0.5437 -0.0486 0.0500 0.024 Uiso 1 calc R
C3 C 0.57180(6) 0.15165(16) 0.00200(12) 0.0178(4) Uani 1 d .
C16 C 0.72847(6) 0.45482(15) 0.15599(12) 0.0178(4) Uani 1 d .
H16 H 0.7378 0.5156 0.1903 0.021 Uiso 1 calc R
O3 O 0.54528(5) 0.65313(12) 0.03985(11) 0.0330(4) Uani 1 d .
C12 C 0.68207(6) 0.17804(15) -0.00424(12) 0.0153(4) Uani 1 d .
C17 C 0.74838(6) 0.35195(16) 0.16045(12) 0.0179(4) Uani 1 d .
H17 H 0.7720 0.3432 0.1973 0.021 Uiso 1 calc R
C18 C 0.73355(6) 0.26075(15) 0.11021(12) 0.0164(4) Uani 1 d .
H18 H 0.7472 0.1915 0.1143 0.020 Uiso 1 calc R
O6 O 0.68355(6) 0.64838(13) 0.14546(11) 0.0425(5) Uani 1 d .
C22 C 0.65116(6) 0.18338(15) 0.26732(11) 0.0151(4) Uani 1 d .
C5 C 0.56623(6) 0.35790(16) 0.02983(13) 0.0202(4) Uani 1 d .
H5A H 0.5746 0.3444 0.0881 0.024 Uiso 1 calc R
C19 C 0.60923(6) -0.15826(15) 0.13232(11) 0.0155(4) Uani 1 d .
H19A H 0.6131 -0.2381 0.1204 0.019 Uiso 1 calc R
H19B H 0.5801 -0.1461 0.1407 0.019 Uiso 1 calc R
C25 C 0.63826(6) 0.40802(17) 0.31692(13) 0.0233(4) Uani 1 d .
H25 H 0.6344 0.4831 0.3328 0.028 Uiso 1 calc R
C27 C 0.61234(6) 0.23361(16) 0.25371(12) 0.0183(4) Uani 1 d .
H27 H 0.5905 0.1920 0.2281 0.022 Uiso 1 calc R
C20 C 0.63395(6) -0.12732(15) 0.21608(12) 0.0180(4) Uani 1 d .
H20A H 0.6249 -0.1741 0.2636 0.022 Uiso 1 calc R
H20B H 0.6630 -0.1430 0.2090 0.022 Uiso 1 calc R
C24 C 0.67624(6) 0.35561(16) 0.33127(12) 0.0208(4) Uani 1 d .
C23 C 0.68370(6) 0.24511(16) 0.30688(12) 0.0180(4) Uani 1 d .
H23 H 0.7098 0.2129 0.3166 0.022 Uiso 1 calc R
C10 C 0.66416(6) -0.11949(15) 0.02749(12) 0.0164(4) Uani 1 d .
H10A H 0.6630 -0.1896 -0.0056 0.020 Uiso 1 calc R
H10B H 0.6820 -0.1317 0.0797 0.020 Uiso 1 calc R
C9 C 0.55227(6) 0.29311(18) -0.11830(13) 0.0236(4) Uani 1 d .
H9A H 0.5507 0.2344 -0.1589 0.028 Uiso 1 calc R
C1 C 0.59038(6) -0.10973(16) -0.02187(12) 0.0177(4) Uani 1 d .
H1A H 0.5847 -0.1901 -0.0272 0.021 Uiso 1 calc R
H1B H 0.6023 -0.0851 -0.0755 0.021 Uiso 1 calc R
C13 C 0.69844(5) 0.27230(15) 0.05388(12) 0.0142(4) Uani 1 d .
C15 C 0.69394(6) 0.46476(15) 0.09860(12) 0.0176(4) Uani 1 d .
C4 C 0.56352(6) 0.26985(17) -0.03028(13) 0.0199(4) Uani 1 d .
C6 C 0.55627(6) 0.46618(17) 0.00121(14) 0.0225(4) Uani 1 d .
O8 O 0.73960(5) 0.36725(15) 0.40770(13) 0.0473(5) Uani 1 d .
C7 C 0.54463(6) 0.49030(18) -0.08524(14) 0.0254(5) Uani 1 d .
H7 H 0.5378 0.5637 -0.1025 0.030 Uiso 1 calc R
C8 C 0.54344(7) 0.40290(18) -0.14527(14) 0.0273(5) Uani 1 d .
H8 H 0.5367 0.4178 -0.2040 0.033 Uiso 1 calc R
C26 C 0.60609(6) 0.34525(16) 0.27810(12) 0.0216(4) Uani 1 d .
H26 H 0.5801 0.3781 0.2683 0.026 Uiso 1 calc R
F3 F 0.51104(3) -0.07287(11) 0.17775(7) 0.0261(3) Uani 1 d .
F2 F 0.54972(3) 0.02866(10) 0.29007(7) 0.0248(3) Uani 1 d .
F1 F 0.51155(4) 0.12903(11) 0.17682(8) 0.0363(3) Uani 1 d .
Si1 Si 0.5000 0.02953(7) 0.2500 0.01823(17) Uani 1 d S
O1W O 0.5000 0.3458(2) 0.2500 0.0513(8) Uani 1 d S
H4N H 0.7041(7) 0.0614(17) 0.0729(15) 0.018(6) Uiso 1 d .
H1N H 0.6208(7) -0.0156(19) 0.0645(14) 0.025(6) Uiso 1 d .
H6N H 0.6048(7) 0.0081(17) 0.2534(14) 0.016(5) Uiso 1 d .
H2N H 0.5360(7) 0.0892(19) -0.0804(16) 0.028(6) Uiso 1 d .
H1O H 0.5040(12) 0.304(3) 0.205(2) 0.081(12) Uiso 1 d .

loop_
_atom_site_aniso_label
_atom_site_aniso_U_11
_atom_site_aniso_U_22
_atom_site_aniso_U_33
_atom_site_aniso_U_23
_atom_site_aniso_U_13
_atom_site_aniso_U_12
O7 0.0142(6) 0.0207(7) 0.0218(7) 0.0013(5) 0.0005(5) 0.0013(5)
O1 0.0187(7) 0.0215(7) 0.0164(7) -0.0013(5) -0.0027(5) 0.0034(5)
O4 0.0210(7) 0.0202(7) 0.0176(7) -0.0003(5) -0.0028(5) 0.0000(5)
N1 0.0145(8) 0.0122(8) 0.0142(8) -0.0009(6) -0.0001(6) 0.0000(6)
N5 0.0274(9) 0.0150(8) 0.0297(10) -0.0017(7) -0.0017(7) 0.0027(7)
N6 0.0147(8) 0.0150(8) 0.0176(8) -0.0018(6) 0.0007(6) -0.0002(6)
O5 0.0302(8) 0.0193(7) 0.0357(9) 0.0020(6) -0.0080(7) 0.0061(6)
N7 0.0237(10) 0.0329(10) 0.0331(10) -0.0116(8) 0.0076(8) -0.0119(8)
N4 0.0193(8) 0.0142(8) 0.0149(8) 0.0007(6) -0.0019(6) -0.0018(6)
N2 0.0178(8) 0.0250(9) 0.0162(8) 0.0022(7) -0.0053(7) 0.0020(7)
O9 0.0415(10) 0.0275(9) 0.0498(11) -0.0164(7) 0.0133(8) -0.0173(7)
O2 0.0624(12) 0.0287(9) 0.0257(9) -0.0022(7) -0.0005(8) 0.0016(8)
C14 0.0147(9) 0.0172(9) 0.0187(9) 0.0020(7) -0.0008(7) -0.0001(7)
C11 0.0189(9) 0.0158(9) 0.0183(9) -0.0029(7) 0.0030(7) -0.0027(7)
C21 0.0190(9) 0.0168(9) 0.0095(8) 0.0015(6) -0.0023(7) 0.0007(7)
N3 0.0265(10) 0.0217(9) 0.0321(10) 0.0015(7) 0.0030(8) -0.0031(7)
C2 0.0161(9) 0.0268(11) 0.0163(10) 0.0005(7) -0.0023(7) -0.0037(8)
C3 0.0153(9) 0.0240(10) 0.0142(9) -0.0017(7) 0.0025(7) 0.0022(7)
C16 0.0206(10) 0.0152(9) 0.0179(9) -0.0017(7) 0.0042(7) -0.0043(7)
O3 0.0309(9) 0.0177(7) 0.0502(10) 0.0038(7) -0.0014(7) -0.0023(6)
C12 0.0132(9) 0.0169(9) 0.0161(9) -0.0010(7) 0.0038(7) -0.0008(7)
C17 0.0134(9) 0.0202(10) 0.0199(9) 0.0012(7) -0.0010(7) -0.0019(7)
C18 0.0146(9) 0.0151(9) 0.0198(9) 0.0014(7) 0.0026(7) 0.0013(7)
O6 0.0574(12) 0.0203(8) 0.0475(10) -0.0134(7) -0.0180(9) 0.0112(8)
C22 0.0174(9) 0.0174(9) 0.0107(8) 0.0012(7) 0.0015(7) -0.0016(7)
C5 0.0171(9) 0.0241(10) 0.0192(10) 0.0029(8) -0.0001(7) -0.0001(8)
C19 0.0181(9) 0.0117(8) 0.0164(9) 0.0021(7) 0.0004(7) -0.0020(7)
C25 0.0302(11) 0.0177(10) 0.0227(10) -0.0032(8) 0.0061(8) -0.0009(8)
C27 0.0187(9) 0.0204(10) 0.0159(9) -0.0012(7) 0.0002(7) -0.0019(8)
C20 0.0199(10) 0.0159(9) 0.0181(9) 0.0023(7) -0.0007(7) 0.0010(7)
C24 0.0225(10) 0.0212(10) 0.0190(10) -0.0045(8) 0.0027(8) -0.0083(8)
C23 0.0155(9) 0.0214(10) 0.0172(9) 0.0000(7) 0.0016(7) -0.0031(7)
C10 0.0157(9) 0.0144(9) 0.0193(9) -0.0021(7) 0.0021(7) 0.0009(7)
C9 0.0214(10) 0.0294(11) 0.0200(10) 0.0009(8) 0.0011(8) 0.0000(8)
C1 0.0200(9) 0.0199(9) 0.0129(9) -0.0033(7) -0.0025(7) -0.0032(7)
C13 0.0140(9) 0.0134(8) 0.0156(9) 0.0011(7) 0.0043(7) -0.0019(7)
C15 0.0201(10) 0.0114(9) 0.0216(10) 0.0017(7) 0.0038(7) 0.0008(7)
C4 0.0139(9) 0.0255(10) 0.0204(10) 0.0028(8) 0.0012(7) 0.0027(8)
C6 0.0171(10) 0.0243(11) 0.0261(11) 0.0014(8) 0.0022(8) -0.0012(8)
O8 0.0276(9) 0.0486(11) 0.0637(12) -0.0163(9) -0.0156(9) -0.0064(8)
C7 0.0219(10) 0.0245(11) 0.0299(12) 0.0091(9) 0.0020(8) -0.0008(8)
C8 0.0255(11) 0.0342(12) 0.0219(11) 0.0081(9) -0.0018(8) -0.0021(9)
C26 0.0222(10) 0.0228(10) 0.0199(10) -0.0017(8) 0.0019(8) 0.0032(8)
F3 0.0194(6) 0.0415(7) 0.0170(6) -0.0058(5) -0.0018(5) 0.0078(5)
F2 0.0138(6) 0.0415(7) 0.0188(6) 0.0028(5) -0.0022(4) -0.0035(5)
F1 0.0348(7) 0.0419(8) 0.0310(7) 0.0161(6) -0.0091(6) -0.0114(6)
Si1 0.0128(4) 0.0268(4) 0.0148(4) 0.000 -0.0011(3) 0.000
O1W 0.0383(15) 0.0252(14) 0.087(2) 0.000 -0.0229(16) 0.000

loop_
_atom_type_symbol
_atom_type_description
_atom_type_scat_dispersion_real
_atom_type_scat_dispersion_imag
_atom_type_scat_source
C C 0.0033 0.0016 'International Tables Vol C Tables 4.2.6.8 and 6.1.1.4'
H H 0.0000 0.0000 'International Tables Vol C Tables 4.2.6.8 and 6.1.1.4'
N N 0.0061 0.0033 'International Tables Vol C Tables 4.2.6.8 and 6.1.1.4'
O O 0.0106 0.0060 'International Tables Vol C Tables 4.2.6.8 and 6.1.1.4'
F F 0.0171 0.0103 'International Tables Vol C Tables 4.2.6.8 and 6.1.1.4'
Si Si 0.0817 0.0704 'International Tables Vol C Tables 4.2.6.8 and 6.1.1.4'

loop_
_geom_angle_atom_site_label_1
_geom_angle_atom_site_label_2
_geom_angle_atom_site_label_3
_geom_angle
_geom_angle_site_symmetry_1
_geom_angle_site_symmetry_3
C10 N1 C19 112.23(14) . .
C10 N1 C1 109.98(14) . .
C19 N1 C1 109.73(14) . .
C10 N1 H1N 107.6(14) . .
C19 N1 H1N 111.7(14) . .
C1 N1 H1N 105.3(13) . .
O6 N5 O5 123.65(17) . .
O6 N5 C15 117.84(16) . .
O5 N5 C15 118.50(16) . .
C21 N6 C20 122.22(17) . .
C21 N6 H6N 124.1(14) . .
C20 N6 H6N 113.7(14) . .
O8 N7 O9 123.94(18) . .
O8 N7 C24 117.92(18) . .
O9 N7 C24 118.14(18) . .
C12 N4 C11 122.87(16) . .
C12 N4 H4N 121.4(14) . .
C11 N4 H4N 115.7(14) . .
C3 N2 C2 123.72(16) . .
C3 N2 H2N 116.8(17) . .
C2 N2 H2N 119.3(17) . .
C15 C14 C13 118.33(17) . .
C15 C14 H14 120.8 . .
C13 C14 H14 120.8 . .
N4 C11 C10 111.59(15) . .
N4 C11 H11A 109.3 . .
C10 C11 H11A 109.3 . .
N4 C11 H11B 109.3 . .
C10 C11 H11B 109.3 . .
H11A C11 H11B 108.0 . .
O7 C21 N6 123.39(17) . .
O7 C21 C22 120.83(16) . .
N6 C21 C22 115.76(16) . .
O2 N3 O3 123.72(18) . .
O2 N3 C6 118.09(16) . .
O3 N3 C6 118.19(17) . .
N2 C2 C1 114.22(16) . .
N2 C2 H2A 108.7 . .
C1 C2 H2A 108.7 . .
N2 C2 H2B 108.7 . .
C1 C2 H2B 108.7 . .
H2A C2 H2B 107.6 . .
O1 C3 N2 123.07(18) . .
O1 C3 C4 121.20(17) . .
N2 C3 C4 115.72(16) . .
C17 C16 C15 117.72(17) . .
C17 C16 H16 121.1 . .
C15 C16 H16 121.1 . .
O4 C12 N4 123.46(17) . .
O4 C12 C13 121.51(16) . .
N4 C12 C13 115.02(15) . .
C16 C17 C18 120.62(17) . .
C16 C17 H17 119.7 . .
C18 C17 H17 119.7 . .
C17 C18 C13 120.63(17) . .
C17 C18 H18 119.7 . .
C13 C18 H18 119.7 . .
C23 C22 C27 119.74(17) . .
C23 C22 C21 116.66(16) . .
C27 C22 C21 123.59(16) . .
C6 C5 C4 118.54(18) . .
C6 C5 H5A 120.7 . .
C4 C5 H5A 120.7 . .
N1 C19 C20 113.13(14) . .
N1 C19 H19A 109.0 . .
C20 C19 H19A 109.0 . .
N1 C19 H19B 109.0 . .
C20 C19 H19B 109.0 . .
H19A C19 H19B 107.8 . .
C24 C25 C26 117.98(18) . .
C24 C25 H25 121.0 . .
C26 C25 H25 121.0 . .
C26 C27 C22 120.47(17) . .
C26 C27 H27 119.8 . .
C22 C27 H27 119.8 . .
N6 C20 C19 112.03(14) . .
N6 C20 H20A 109.2 . .
C19 C20 H20A 109.2 . .
N6 C20 H20B 109.2 . .
C19 C20 H20B 109.2 . .
H20A C20 H20B 107.9 . .
C23 C24 C25 123.13(17) . .
C23 C24 N7 118.06(18) . .
C25 C24 N7 118.81(18) . .
C24 C23 C22 118.23(17) . .
C24 C23 H23 120.9 . .
C22 C23 H23 120.9 . .
N1 C10 C11 112.70(15) . .
N1 C10 H10A 109.1 . .
C11 C10 H10A 109.1 . .
N1 C10 H10B 109.1 . .
C11 C10 H10B 109.1 . .
H10A C10 H10B 107.8 . .
C8 C9 C4 120.50(19) . .
C8 C9 H9A 119.8 . .
C4 C9 H9A 119.8 . .
N1 C1 C2 112.56(15) . .
N1 C1 H1A 109.1 . .
C2 C1 H1A 109.1 . .
N1 C1 H1B 109.1 . .
C2 C1 H1B 109.1 . .
H1A C1 H1B 107.8 . .
C14 C13 C18 119.35(16) . .
C14 C13 C12 117.75(16) . .
C18 C13 C12 122.81(16) . .
C14 C15 C16 123.31(17) . .
C14 C15 N5 118.64(17) . .
C16 C15 N5 118.03(16) . .
C5 C4 C9 119.53(18) . .
C5 C4 C3 118.40(17) . .
C9 C4 C3 122.05(18) . .
C5 C6 C7 122.60(19) . .
C5 C6 N3 119.12(18) . .
C7 C6 N3 118.28(18) . .
C8 C7 C6 118.51(19) . .
C8 C7 H7 120.7 . .
C6 C7 H7 120.7 . .
C7 C8 C9 120.27(19) . .
C7 C8 H8 119.9 . .
C9 C8 H8 119.9 . .
C25 C26 C27 120.44(19) . .
C25 C26 H26 119.8 . .
C27 C26 H26 119.8 . .
F1 Si1 F1 91.15(10) 2_655 .
F1 Si1 F3 90.14(6) 2_655 2_655
F1 Si1 F3 178.65(8) . 2_655
F1 Si1 F3 178.65(7) 2_655 .
F1 Si1 F3 90.14(6) . .
F3 Si1 F3 88.57(9) 2_655 .
F1 Si1 F2 90.27(6) 2_655 .
F1 Si1 F2 90.22(6) . .
F3 Si1 F2 89.40(6) 2_655 .
F3 Si1 F2 90.10(6) . .
F1 Si1 F2 90.22(6) 2_655 2_655
F1 Si1 F2 90.27(6) . 2_655
F3 Si1 F2 90.10(6) 2_655 2_655
F3 Si1 F2 89.40(6) . 2_655
F2 Si1 F2 179.30(10) . 2_655

loop_
_geom_bond_atom_site_label_1
_geom_bond_atom_site_label_2
_geom_bond_distance
_geom_bond_site_symmetry_2
O7 C21 1.232(2) .
O1 C3 1.245(2) .
O4 C12 1.224(2) .
N1 C10 1.501(2) .
N1 C19 1.510(2) .
N1 C1 1.511(2) .
N1 H1N 0.90(2) .
N5 O6 1.227(2) .
N5 O5 1.227(2) .
N5 C15 1.472(2) .
N6 C21 1.345(2) .
N6 C20 1.453(2) .
N6 H6N 0.85(2) .
N7 O8 1.220(2) .
N7 O9 1.223(2) .
N7 C24 1.470(2) .
N4 C12 1.353(2) .
N4 C11 1.443(2) .
N4 H4N 0.83(2) .
N2 C3 1.325(2) .
N2 C2 1.455(2) .
N2 H2N 0.79(2) .
O2 N3 1.223(2) .
C14 C15 1.381(3) .
C14 C13 1.391(2) .
C14 H14 0.9300 .
C11 C10 1.516(2) .
C11 H11A 0.9700 .
C11 H11B 0.9700 .
C21 C22 1.501(3) .
N3 O3 1.228(2) .
N3 C6 1.470(3) .
C2 C1 1.519(3) .
C2 H2A 0.9700 .
C2 H2B 0.9700 .
C3 C4 1.500(3) .
C16 C17 1.375(3) .
C16 C15 1.388(3) .
C16 H16 0.9300 .
C12 C13 1.503(2) .
C17 C18 1.393(3) .
C17 H17 0.9300 .
C18 C13 1.395(2) .
C18 H18 0.9300 .
C22 C23 1.392(3) .
C22 C27 1.395(3) .
C5 C6 1.384(3) .
C5 C4 1.388(3) .
C5 H5A 0.9300 .
C19 C20 1.518(2) .
C19 H19A 0.9700 .
C19 H19B 0.9700 .
C25 C24 1.383(3) .
C25 C26 1.385(3) .
C25 H25 0.9300 .
C27 C26 1.388(3) .
C27 H27 0.9300 .
C20 H20A 0.9700 .
C20 H20B 0.9700 .
C24 C23 1.382(3) .
C23 H23 0.9300 .
C10 H10A 0.9700 .
C10 H10B 0.9700 .
C9 C8 1.386(3) .
C9 C4 1.402(3) .
C9 H9A 0.9300 .
C1 H1A 0.9700 .
C1 H1B 0.9700 .
C6 C7 1.384(3) .
C7 C8 1.381(3) .
C7 H7 0.9300 .
C8 H8 0.9300 .
C26 H26 0.9300 .
F3 Si1 1.6895(13) .
F2 Si1 1.6903(11) .
F1 Si1 1.6790(13) .
Si1 F1 1.6790(13) 2_655
Si1 F3 1.6895(13) 2_655
Si1 F2 1.6903(11) 2_655
O1W H1O 0.87(3) .
